data_4134318
loop_
_publ_author_name
'Mills, Harrison A.'
'Martin, Joshua'
'Rheingold, Arnold L.'
'Spokoyny, Alexander M.'

_publ_section_title
;
 Oxidative Generation of Boron-Centered Radicals in Carboranes.
;
_journal_name_full 'Journal of the American Chemical Society'
_journal_paper_doi 10.1021/jacs.0c00300
_journal_year 2020
_chemical_formula_moiety 'C11 H23 B10 N'
_chemical_formula_sum 'C11 H23 B10 N'
_chemical_formula_weight 277.40
_space_group_crystal_system monoclinic
_space_group_IT_number 14
_space_group_name_Hall '-P 2ybc'
_space_group_name_H-M_alt 'P 1 21/c 1'
_atom_sites_solution_hydrogens geom
_atom_sites_solution_primary direct
_audit_creation_date 2019-06-14
_audit_creation_method
;
Olex2 1.2-beta
(compiled 2018.05.29 svn.r3508 for OlexSys, GUI svn.r5506)
;
_cell_angle_alpha 90
_cell_angle_beta 91.0920(10)
_cell_angle_gamma 90
_cell_formula_units_Z 4
_cell_length_a 11.0668(2)
_cell_length_b 11.6755(2)
_cell_length_c 13.1623(2)
_cell_measurement_reflns_used 9798
_cell_measurement_temperature 100
_cell_measurement_theta_max 68.297
_cell_measurement_theta_min 3.996
_cell_volume 1700.40(5)
_computing_cell_refinement 'SAINT V8.38A (?, 2016)'
_computing_data_collection 'APEX3 v2017.3-0 (Bruker, 2017)'
_computing_data_reduction 'SAINT v8.38A (Bruker, 2017)'
_computing_molecular_graphics 'Olex2 (Dolomanov et al., 2009)'
_computing_publication_material 'Olex2 (Dolomanov et al., 2009)'
_computing_structure_refinement 'XL (Sheldrick, 2008)'
_computing_structure_solution 'ShelXT (Sheldrick, 2015)'
_diffrn_ambient_temperature 100.0
_diffrn_detector 'Bruker APEX-II CCD'
_diffrn_detector_area_resol_mean 7.9
_diffrn_detector_type 'CCD Area Detector'
_diffrn_measured_fraction_theta_full 1.000
_diffrn_measured_fraction_theta_max 1.000
_diffrn_measurement_device 'Fixed Chi Three-Circle Diffractometer'
_diffrn_measurement_device_type 'Bruker D8 APEX II'
_diffrn_measurement_method '\f and \w scans'
_diffrn_radiation_monochromator 'Double Bounce Multilayer Mirrors'
_diffrn_radiation_probe x-ray
_diffrn_radiation_type CuK\a
_diffrn_radiation_wavelength 1.54178
_diffrn_reflns_av_R_equivalents 0.0247
_diffrn_reflns_av_unetI/netI 0.0154
_diffrn_reflns_Laue_measured_fraction_full 1.000
_diffrn_reflns_Laue_measured_fraction_max 1.000
_diffrn_reflns_limit_h_max 13
_diffrn_reflns_limit_h_min -13
_diffrn_reflns_limit_k_max 13
_diffrn_reflns_limit_k_min -14
_diffrn_reflns_limit_l_max 15
_diffrn_reflns_limit_l_min -15
_diffrn_reflns_number 21437
_diffrn_reflns_point_group_measured_fraction_full 1.000
_diffrn_reflns_point_group_measured_fraction_max 1.000
_diffrn_reflns_theta_full 67.679
_diffrn_reflns_theta_max 68.277
_diffrn_reflns_theta_min 3.995
_diffrn_source 'Micro Focus Rotating Anode'
_diffrn_source_type 'Rigaku MicroMax-007HF'
_diffrn_standards_number 0
_exptl_absorpt_coefficient_mu 0.374
_exptl_absorpt_correction_T_max 0.7531
_exptl_absorpt_correction_T_min 0.6585
_exptl_absorpt_correction_type multi-scan
_exptl_absorpt_process_details
'SADABS-2016/2 (Bruker,2016/2) was used for absorption correction. wR2(int) was 0.0513 before and 0.0369 after correction. The Ratio of minimum to maximum transmission is 0.8744. The \l/2 correction factor is Not present.'
_exptl_crystal_colour colourless
_exptl_crystal_colour_primary colourless
_exptl_crystal_density_diffrn 1.084
_exptl_crystal_description block
_exptl_crystal_F_000 584
_exptl_crystal_size_max 0.29
_exptl_crystal_size_mid 0.28
_exptl_crystal_size_min 0.26
_refine_diff_density_max 0.314
_refine_diff_density_min -0.287
_refine_diff_density_rms 0.042
_refine_ls_extinction_method none
_refine_ls_goodness_of_fit_ref 1.099
_refine_ls_hydrogen_treatment constr
_refine_ls_matrix_type full
_refine_ls_number_parameters 202
_refine_ls_number_reflns 3115
_refine_ls_number_restraints 0
_refine_ls_restrained_S_all 1.099
_refine_ls_R_factor_all 0.0480
_refine_ls_R_factor_gt 0.0456
_refine_ls_shift/su_max 0.000
_refine_ls_shift/su_mean 0.000
_refine_ls_structure_factor_coef Fsqd
_refine_ls_weighting_details 'w=1/[\s^2^(Fo^2^)+(0.0644P)^2^+0.7317P] where P=(Fo^2^+2Fc^2^)/3'
_refine_ls_weighting_scheme calc
_refine_ls_wR_factor_gt 0.1213
_refine_ls_wR_factor_ref 0.1237
_reflns_Friedel_coverage 0.000
_reflns_number_gt 2888
_reflns_number_total 3115
_reflns_threshold_expression 'I > 2\s(I)'
_cod_data_source_file ja0c00300_si_004.cif
_cod_data_source_block spok137_0m_a
_cod_depositor_comments
;
The following automatic conversions were performed:

data item '_diffrn_radiation_probe' value 'X-ray' was changed to
'x-ray' in accordance with the
/home/data/users/saulius/crontab/automatic-downloads/rss-feeds/ACS/lib/dictionaries/cif_core.dic
dictionary named 'cif_core.dic' version 2.4.2 last updated on
2011-04-26.

Automatic conversion script
Id: cif_fix_values 7556 2019-12-06 15:28:31Z antanas 
;
_cod_database_code 4134318
_shelx_shelxl_version_number 2016/6
_shelx_space_group_comment
;
The symmetry employed for this shelxl refinement is uniquely defined
by the following loop, which should always be used as a source of
symmetry information in preference to the above space-group names.
They are only intended as comments.
;
_shelx_estimated_absorpt_t_max 0.909
_shelx_estimated_absorpt_t_min 0.899
_olex2_refinement_description
;
1. Fixed Uiso
 At 1.2 times of:
  All B(H) groups, All C(H) groups
 At 1.5 times of:
  All C(H,H,H) groups
2.a Aromatic/amide H refined with riding coordinates:
 C6(H6), C7(H7), C4(H4)
2.b Idealised Me refined as rotating group:
 C9(H9A,H9B,H9C), C11(H11A,H11B,H11C), C10(H10A,H10B,H10C)
2.c Boron cage BH refined with riding coordinates:
 C1(H1), C2(H2), B3(H3), B5(H5), B9(H9), B2(H2A), B6(H6A), B10(H10), B8(H8),
 B4(H4A), B7(H7A)
;
_olex2_submission_special_instructions 'No special instructions were received'

loop_
_space_group_symop_operation_xyz
'x, y, z'
'-x, y+1/2, -z+1/2'
'-x, -y, -z'
'x, -y-1/2, z-1/2'

loop_
_atom_site_label
_atom_site_type_symbol
_atom_site_fract_x
_atom_site_fract_y
_atom_site_fract_z
_atom_site_U_iso_or_equiv
_atom_site_adp_type
_atom_site_occupancy
_atom_site_site_symmetry_order
_atom_site_calc_flag
_atom_site_refinement_flags_posn
_atom_site_refinement_flags_adp
_atom_site_refinement_flags_occupancy
_atom_site_disorder_assembly
_atom_site_disorder_group
N1 N 0.74907(9) 0.42872(9) 0.15881(8) 0.0179(2) Uani 1 1 d . . . . .
C3 C 0.73599(10) 0.44343(10) 0.26002(9) 0.0150(3) Uani 1 1 d . . . . .
C6 C 0.87766(11) 0.59528(11) 0.15734(10) 0.0202(3) Uani 1 1 d . . . . .
H6 H 0.926829 0.645122 0.118808 0.024 Uiso 1 1 calc R . . . .
C5 C 0.86344(11) 0.61371(11) 0.26098(10) 0.0183(3) Uani 1 1 d . . . . .
C7 C 0.81943(11) 0.50360(11) 0.11102(9) 0.0200(3) Uani 1 1 d . . . . .
H7 H 0.830294 0.493213 0.040196 0.024 Uiso 1 1 calc R . . . .
C4 C 0.79169(11) 0.53437(11) 0.31134(9) 0.0173(3) Uani 1 1 d . . . . .
H4 H 0.780490 0.542477 0.382358 0.021 Uiso 1 1 calc R . . . .
C1 C 0.60872(11) 0.20805(10) 0.47780(9) 0.0179(3) Uani 1 1 d . . . . .
H1 H 0.642683 0.172066 0.551874 0.022 Uiso 1 1 calc R . . . .
C2 C 0.49025(11) 0.17387(11) 0.30636(9) 0.0190(3) Uani 1 1 d . . . . .
H2 H 0.438109 0.113062 0.256437 0.023 Uiso 1 1 calc R . . . .
C8 C 0.92443(12) 0.71327(12) 0.31758(11) 0.0253(3) Uani 1 1 d . . . . .
C9 C 0.96348(14) 0.80817(13) 0.24464(12) 0.0340(4) Uani 1 1 d . . . . .
H9A H 1.024805 0.778225 0.198924 0.051 Uiso 1 1 calc GR . . . .
H9B H 0.997326 0.872396 0.283756 0.051 Uiso 1 1 calc GR . . . .
H9C H 0.893263 0.834525 0.204619 0.051 Uiso 1 1 calc GR . . . .
B1 B 0.65281(12) 0.35412(12) 0.31642(10) 0.0151(3) Uani 1 1 d . . . . .
B3 B 0.63252(13) 0.21143(12) 0.26951(10) 0.0175(3) Uani 1 1 d . . . . .
H3 H 0.677528 0.180246 0.199216 0.021 Uiso 1 1 calc R . . . .
B5 B 0.63977(13) 0.34833(12) 0.45131(10) 0.0170(3) Uani 1 1 d . . . . .
H5 H 0.691846 0.407629 0.502714 0.020 Uiso 1 1 calc R . . . .
B9 B 0.49110(13) 0.30322(12) 0.48115(10) 0.0183(3) Uani 1 1 d . . . . .
H9 H 0.445541 0.332647 0.551776 0.022 Uiso 1 1 calc R . . . .
B2 B 0.51066(12) 0.31076(12) 0.26387(10) 0.0170(3) Uani 1 1 d . . . . .
H2A H 0.475801 0.344735 0.189325 0.020 Uiso 1 1 calc R . . . .
B6 B 0.51489(12) 0.39588(12) 0.37583(10) 0.0168(3) Uani 1 1 d . . . . .
H6A H 0.483868 0.487192 0.376017 0.020 Uiso 1 1 calc R . . . .
B10 B 0.47219(13) 0.16276(12) 0.43389(11) 0.0196(3) Uani 1 1 d . . . . .
H10 H 0.413077 0.098972 0.472572 0.023 Uiso 1 1 calc R . . . .
B8 B 0.41119(13) 0.28009(13) 0.36524(11) 0.0194(3) Uani 1 1 d . . . . .
H8 H 0.311294 0.293816 0.357318 0.023 Uiso 1 1 calc R . . . .
B4 B 0.71245(13) 0.23454(12) 0.38606(10) 0.0180(3) Uani 1 1 d . . . . .
H4A H 0.811971 0.218906 0.394683 0.022 Uiso 1 1 calc R . . . .
B7 B 0.60875(13) 0.12048(12) 0.37477(11) 0.0200(3) Uani 1 1 d . . . . .
H7A H 0.639225 0.029008 0.374618 0.024 Uiso 1 1 calc R . . . .
C11 C 0.83550(18) 0.76878(15) 0.39147(13) 0.0457(5) Uani 1 1 d . . . . .
H11A H 0.761831 0.791484 0.354189 0.068 Uiso 1 1 calc GR . . . .
H11B H 0.873039 0.836529 0.422654 0.068 Uiso 1 1 calc GR . . . .
H11C H 0.815018 0.713645 0.444575 0.068 Uiso 1 1 calc GR . . . .
C10 C 1.03515(19) 0.66672(17) 0.37414(18) 0.0611(6) Uani 1 1 d . . . . .
H10A H 1.010069 0.608301 0.422877 0.092 Uiso 1 1 calc GR . . . .
H10B H 1.076114 0.729301 0.410514 0.092 Uiso 1 1 calc GR . . . .
H10C H 1.090548 0.632569 0.325463 0.092 Uiso 1 1 calc GR . . . .

loop_
_atom_site_aniso_label
_atom_site_aniso_U_11
_atom_site_aniso_U_22
_atom_site_aniso_U_33
_atom_site_aniso_U_23
_atom_site_aniso_U_13
_atom_site_aniso_U_12
N1 0.0212(5) 0.0173(5) 0.0151(5) 0.0016(4) 0.0001(4) -0.0007(4)
C3 0.0142(5) 0.0158(6) 0.0151(6) 0.0012(4) -0.0005(4) 0.0024(4)
C6 0.0200(6) 0.0196(6) 0.0211(6) 0.0038(5) 0.0030(5) -0.0023(5)
C5 0.0141(6) 0.0180(6) 0.0227(6) -0.0008(5) 0.0003(5) -0.0001(5)
C7 0.0248(6) 0.0211(6) 0.0142(6) 0.0022(5) 0.0020(5) -0.0010(5)
C4 0.0171(6) 0.0191(6) 0.0159(6) -0.0007(5) 0.0010(5) -0.0002(5)
C1 0.0205(6) 0.0178(6) 0.0156(6) 0.0020(5) 0.0006(5) -0.0016(5)
C2 0.0229(6) 0.0181(6) 0.0160(6) 0.0006(5) -0.0006(5) -0.0052(5)
C8 0.0231(7) 0.0254(7) 0.0276(7) -0.0040(6) -0.0004(5) -0.0093(5)
C9 0.0357(8) 0.0270(8) 0.0394(9) -0.0055(6) 0.0052(7) -0.0139(6)
B1 0.0175(6) 0.0153(6) 0.0125(6) -0.0004(5) 0.0001(5) -0.0003(5)
B3 0.0216(7) 0.0148(7) 0.0160(7) -0.0002(5) 0.0010(5) -0.0007(5)
B5 0.0206(7) 0.0172(7) 0.0133(6) 0.0006(5) -0.0004(5) -0.0034(5)
B9 0.0204(7) 0.0181(7) 0.0164(7) 0.0008(5) 0.0022(5) -0.0016(5)
B2 0.0186(7) 0.0172(7) 0.0151(7) 0.0009(5) -0.0009(5) -0.0023(5)
B6 0.0190(7) 0.0162(7) 0.0153(7) 0.0004(5) 0.0021(5) -0.0003(5)
B10 0.0228(7) 0.0194(7) 0.0166(7) 0.0018(5) 0.0010(5) -0.0045(6)
B8 0.0189(7) 0.0211(7) 0.0183(7) 0.0019(5) 0.0007(5) -0.0027(5)
B4 0.0196(7) 0.0182(7) 0.0161(7) 0.0027(5) 0.0011(5) 0.0003(5)
B7 0.0265(7) 0.0158(7) 0.0177(7) 0.0015(5) 0.0017(6) -0.0002(6)
C11 0.0584(11) 0.0385(9) 0.0407(9) -0.0212(7) 0.0181(8) -0.0244(8)
C10 0.0544(12) 0.0401(10) 0.0869(16) 0.0050(10) -0.0451(11) -0.0147(9)

loop_
_atom_type_symbol
_atom_type_description
_atom_type_scat_dispersion_real
_atom_type_scat_dispersion_imag
_atom_type_scat_source
C C 0.0181 0.0091 'International Tables Vol C Tables 4.2.6.8 and 6.1.1.4'
H H 0.0000 0.0000 'International Tables Vol C Tables 4.2.6.8 and 6.1.1.4'
B B 0.0090 0.0039 'International Tables Vol C Tables 4.2.6.8 and 6.1.1.4'
N N 0.0311 0.0180 'International Tables Vol C Tables 4.2.6.8 and 6.1.1.4'

loop_
_geom_angle_atom_site_label_1
_geom_angle_atom_site_label_2
_geom_angle_atom_site_label_3
_geom_angle
_geom_angle_site_symmetry_1
_geom_angle_site_symmetry_3
_geom_angle_publ_flag
C7 N1 C3 117.03(10) . . ?
N1 C3 C4 121.22(11) . . ?
N1 C3 B1 116.83(10) . . ?
C4 C3 B1 121.94(11) . . ?
C5 C6 H6 120.3 . . ?
C7 C6 H6 120.3 . . ?
C7 C6 C5 119.36(11) . . ?
C6 C5 C4 116.01(11) . . ?
C6 C5 C8 122.48(11) . . ?
C4 C5 C8 121.49(11) . . ?
N1 C7 C6 124.68(11) . . ?
N1 C7 H7 117.7 . . ?
C6 C7 H7 117.7 . . ?
C3 C4 C5 121.67(11) . . ?
C3 C4 H4 119.2 . . ?
C5 C4 H4 119.2 . . ?
B5 C1 H1 118.1 . . ?
B5 C1 B9 62.60(8) . . ?
B9 C1 H1 117.6 . . ?
B10 C1 H1 117.6 . . ?
B10 C1 B5 114.28(10) . . ?
B10 C1 B9 62.45(8) . . ?
B10 C1 B4 114.99(10) . . ?
B10 C1 B7 63.44(8) . . ?
B4 C1 H1 117.6 . . ?
B4 C1 B5 62.79(8) . . ?
B4 C1 B9 114.94(9) . . ?
B7 C1 H1 117.6 . . ?
B7 C1 B5 114.23(9) . . ?
B7 C1 B9 115.02(10) . . ?
B7 C1 B4 62.27(8) . . ?
B3 C2 H2 117.5 . . ?
B2 C2 H2 118.1 . . ?
B2 C2 B3 62.63(8) . . ?
B2 C2 B8 62.79(8) . . ?
B10 C2 H2 117.5 . . ?
B10 C2 B3 115.17(10) . . ?
B10 C2 B2 114.41(10) . . ?
B10 C2 B8 62.44(8) . . ?
B8 C2 H2 117.6 . . ?
B8 C2 B3 115.03(10) . . ?
B7 C2 H2 117.6 . . ?
B7 C2 B3 62.53(8) . . ?
B7 C2 B2 114.32(10) . . ?
B7 C2 B10 63.36(8) . . ?
B7 C2 B8 115.01(10) . . ?
C5 C8 C9 111.77(11) . . ?
C5 C8 C11 110.23(11) . . ?
C9 C8 C11 106.40(13) . . ?
C10 C8 C5 108.08(12) . . ?
C10 C8 C9 109.29(13) . . ?
C10 C8 C11 111.08(16) . . ?
C8 C9 H9A 109.5 . . ?
C8 C9 H9B 109.5 . . ?
C8 C9 H9C 109.5 . . ?
H9A C9 H9B 109.5 . . ?
H9A C9 H9C 109.5 . . ?
H9B C9 H9C 109.5 . . ?
C3 B1 B3 121.41(10) . . ?
C3 B1 B5 123.32(10) . . ?
C3 B1 B2 121.47(10) . . ?
C3 B1 B6 122.10(10) . . ?
C3 B1 B4 122.78(10) . . ?
B3 B1 B6 107.51(9) . . ?
B3 B1 B4 59.54(8) . . ?
B5 B1 B3 107.21(9) . . ?
B5 B1 B6 59.45(7) . . ?
B5 B1 B4 59.80(8) . . ?
B2 B1 B3 59.80(8) . . ?
B2 B1 B5 106.75(9) . . ?
B2 B1 B6 59.61(7) . . ?
B2 B1 B4 106.97(9) . . ?
B4 B1 B6 107.28(9) . . ?
C2 B3 B1 104.51(9) . . ?
C2 B3 H3 125.2 . . ?
C2 B3 B2 58.59(7) . . ?
C2 B3 B4 103.86(9) . . ?
C2 B3 B7 58.24(8) . . ?
B1 B3 H3 122.2 . . ?
B2 B3 B1 59.84(8) . . ?
B2 B3 H3 121.7 . . ?
B4 B3 B1 60.24(8) . . ?
B4 B3 H3 122.7 . . ?
B4 B3 B2 107.55(10) . . ?
B7 B3 B1 107.95(9) . . ?
B7 B3 H3 121.8 . . ?
B7 B3 B2 107.46(10) . . ?
B7 B3 B4 59.60(8) . . ?
C1 B5 B1 105.03(9) . . ?
C1 B5 H5 124.9 . . ?
C1 B5 B9 58.75(7) . . ?
C1 B5 B6 104.84(9) . . ?
C1 B5 B4 58.59(7) . . ?
B1 B5 H5 121.8 . . ?
B9 B5 B1 108.87(9) . . ?
B9 B5 H5 121.1 . . ?
B9 B5 B4 108.27(10) . . ?
B6 B5 B1 60.57(7) . . ?
B6 B5 H5 122.1 . . ?
B6 B5 B9 60.18(8) . . ?
B6 B5 B4 108.49(9) . . ?
B4 B5 B1 60.21(7) . . ?
B4 B5 H5 121.3 . . ?
C1 B9 B5 58.65(7) . . ?
C1 B9 H9 125.1 . . ?
C1 B9 B6 104.50(9) . . ?
C1 B9 B10 58.21(8) . . ?
C1 B9 B8 104.26(10) . . ?
B5 B9 H9 121.7 . . ?
B5 B9 B6 59.83(7) . . ?
B6 B9 H9 122.3 . . ?
B10 B9 B5 107.54(10) . . ?
B10 B9 H9 121.7 . . ?
B10 B9 B6 107.96(9) . . ?
B10 B9 B8 60.02(8) . . ?
B8 B9 B5 107.70(9) . . ?
B8 B9 H9 122.5 . . ?
B8 B9 B6 60.05(8) . . ?
C2 B2 B1 105.07(9) . . ?
C2 B2 B3 58.78(8) . . ?
C2 B2 H2A 124.9 . . ?
C2 B2 B6 104.66(9) . . ?
C2 B2 B8 58.66(8) . . ?
B1 B2 H2A 121.8 . . ?
B1 B2 B8 108.67(9) . . ?
B3 B2 B1 60.37(8) . . ?
B3 B2 H2A 121.0 . . ?
B3 B2 B8 108.44(10) . . ?
B6 B2 B1 60.64(7) . . ?
B6 B2 B3 108.78(9) . . ?
B6 B2 H2A 122.1 . . ?
B6 B2 B8 59.90(8) . . ?
B8 B2 H2A 121.3 . . ?
B1 B6 H6A 121.5 . . ?
B5 B6 B1 59.98(7) . . ?
B5 B6 B9 59.99(8) . . ?
B5 B6 B2 107.27(9) . . ?
B5 B6 H6A 122.1 . . ?
B5 B6 B8 107.49(10) . . ?
B9 B6 B1 108.26(10) . . ?
B9 B6 H6A 121.8 . . ?
B2 B6 B1 59.75(7) . . ?
B2 B6 B9 107.67(10) . . ?
B2 B6 H6A 122.1 . . ?
B8 B6 B1 108.19(10) . . ?
B8 B6 B9 59.63(8) . . ?
B8 B6 B2 60.19(8) . . ?
B8 B6 H6A 121.8 . . ?
C1 B10 C2 101.09(9) . . ?
C1 B10 B9 59.34(8) . . ?
C1 B10 H10 125.3 . . ?
C1 B10 B8 105.20(10) . . ?
C1 B10 B7 58.45(8) . . ?
C2 B10 B9 105.17(10) . . ?
C2 B10 H10 125.5 . . ?
C2 B10 B8 59.13(8) . . ?
C2 B10 B7 58.21(8) . . ?
B9 B10 H10 121.6 . . ?
B9 B10 B8 60.11(8) . . ?
B9 B10 B7 108.37(10) . . ?
B8 B10 H10 121.8 . . ?
B8 B10 B7 108.06(10) . . ?
B7 B10 H10 121.4 . . ?
C2 B8 B9 104.45(10) . . ?
C2 B8 B2 58.55(7) . . ?
C2 B8 B6 104.59(10) . . ?
C2 B8 B10 58.44(8) . . ?
C2 B8 H8 125.0 . . ?
B9 B8 B2 108.01(10) . . ?
B9 B8 B6 60.32(8) . . ?
B9 B8 H8 122.3 . . ?
B2 B8 H8 121.6 . . ?
B6 B8 B2 59.92(8) . . ?
B6 B8 H8 122.2 . . ?
B10 B8 B9 59.86(8) . . ?
B10 B8 B2 107.64(10) . . ?
B10 B8 B6 108.04(10) . . ?
B10 B8 H8 121.7 . . ?
C1 B4 B1 104.88(9) . . ?
C1 B4 B3 104.61(10) . . ?
C1 B4 B5 58.62(7) . . ?
C1 B4 H4A 124.8 . . ?
C1 B4 B7 58.54(8) . . ?
B1 B4 H4A 122.1 . . ?
B3 B4 B1 60.23(8) . . ?
B3 B4 B5 107.90(10) . . ?
B3 B4 H4A 122.4 . . ?
B5 B4 B1 59.98(8) . . ?
B5 B4 H4A 121.6 . . ?
B7 B4 B1 108.25(10) . . ?
B7 B4 B3 59.99(8) . . ?
B7 B4 B5 107.75(10) . . ?
B7 B4 H4A 121.5 . . ?
C1 B7 B3 105.44(10) . . ?
C1 B7 B10 58.11(8) . . ?
C1 B7 B4 59.19(8) . . ?
C1 B7 H7A 125.5 . . ?
C2 B7 C1 101.00(10) . . ?
C2 B7 B3 59.23(8) . . ?
C2 B7 B10 58.43(8) . . ?
C2 B7 B4 105.24(10) . . ?
C2 B7 H7A 125.4 . . ?
B3 B7 B10 108.39(10) . . ?
B3 B7 H7A 121.4 . . ?
B10 B7 H7A 121.5 . . ?
B4 B7 B3 60.41(8) . . ?
B4 B7 B10 108.07(10) . . ?
B4 B7 H7A 121.7 . . ?
C8 C11 H11A 109.5 . . ?
C8 C11 H11B 109.5 . . ?
C8 C11 H11C 109.5 . . ?
H11A C11 H11B 109.5 . . ?
H11A C11 H11C 109.5 . . ?
H11B C11 H11C 109.5 . . ?
C8 C10 H10A 109.5 . . ?
C8 C10 H10B 109.5 . . ?
C8 C10 H10C 109.5 . . ?
H10A C10 H10B 109.5 . . ?
H10A C10 H10C 109.5 . . ?
H10B C10 H10C 109.5 . . ?

loop_
_geom_bond_atom_site_label_1
_geom_bond_atom_site_label_2
_geom_bond_distance
_geom_bond_site_symmetry_2
_geom_bond_publ_flag
N1 C3 1.3536(16) . ?
N1 C7 1.3361(16) . ?
C3 C4 1.3956(17) . ?
C3 B1 1.5849(17) . ?
C6 H6 0.9500 . ?
C6 C5 1.3928(18) . ?
C6 C7 1.3848(18) . ?
C5 C4 1.3957(17) . ?
C5 C8 1.5306(17) . ?
C7 H7 0.9500 . ?
C4 H4 0.9500 . ?
C1 H1 1.1200 . ?
C1 B5 1.7108(18) . ?
C1 B9 1.7126(18) . ?
C1 B10 1.6922(18) . ?
C1 B4 1.7101(18) . ?
C1 B7 1.6983(18) . ?
C2 H2 1.1200 . ?
C2 B3 1.7133(18) . ?
C2 B2 1.7097(18) . ?
C2 B10 1.6992(18) . ?
C2 B8 1.7117(19) . ?
C2 B7 1.6954(19) . ?
C8 C9 1.534(2) . ?
C8 C11 1.540(2) . ?
C8 C10 1.522(2) . ?
C9 H9A 0.9800 . ?
C9 H9B 0.9800 . ?
C9 H9C 0.9800 . ?
B1 B3 1.7893(19) . ?
B1 B5 1.7853(18) . ?
B1 B2 1.7799(19) . ?
B1 B6 1.7958(19) . ?
B1 B4 1.7895(19) . ?
B3 H3 1.1200 . ?
B3 B2 1.7791(19) . ?
B3 B4 1.7768(19) . ?
B3 B7 1.7692(19) . ?
B5 H5 1.1200 . ?
B5 B9 1.7785(19) . ?
B5 B6 1.7757(19) . ?
B5 B4 1.782(2) . ?
B9 H9 1.1200 . ?
B9 B6 1.7819(19) . ?
B9 B10 1.765(2) . ?
B9 B8 1.770(2) . ?
B2 H2A 1.1200 . ?
B2 B6 1.7774(19) . ?
B2 B8 1.7822(19) . ?
B6 H6A 1.1200 . ?
B6 B8 1.777(2) . ?
B10 H10 1.1200 . ?
B10 B8 1.768(2) . ?
B10 B7 1.783(2) . ?
B8 H8 1.1200 . ?
B4 H4A 1.1200 . ?
B4 B7 1.762(2) . ?
B7 H7A 1.1200 . ?
C11 H11A 0.9800 . ?
C11 H11B 0.9800 . ?
C11 H11C 0.9800 . ?
C10 H10A 0.9800 . ?
C10 H10B 0.9800 . ?
C10 H10C 0.9800 . ?
